data_7246862
loop_
_publ_author_name
'Boonprab, Theerapoom'
'Habarakada, Upeksha'
'Chastanet, Guillaume'
'Harding, Phimphaka'
'Harding, David J.'

_publ_section_title
;
 Light and thermally activated spin crossover coupled to an
 order--disorder transition of a propyl chain in an iron(iii) complex
;
_journal_issue 29
_journal_name_full CrystEngComm
_journal_page_first 4126
_journal_page_last 4132
_journal_paper_doi 10.1039/D3CE00425B
_journal_volume 25
_journal_year 2023
_chemical_formula_moiety 'I, C32 H38 Fe N4 O2, C H2 Cl2'
_chemical_formula_sum 'C33 H40 Cl2 Fe I N4 O2'
_chemical_formula_weight 778.34
_space_group_crystal_system monoclinic
_space_group_IT_number 14
_space_group_name_Hall '-P 2ybc'
_space_group_name_H-M_alt 'P 1 21/c 1'
_atom_sites_solution_hydrogens geom
_atom_sites_solution_primary dual
_audit_creation_date 2022-11-08
_audit_creation_method
;
Olex2 1.5
(compiled 2022.04.07 svn.rca3783a0 for OlexSys, GUI svn.r6498)
;
_audit_update_record
;
2023-04-27 deposited with the CCDC.	2023-06-01 downloaded from the CCDC.
;
_cell_angle_alpha 90
_cell_angle_beta 90.1770(10)
_cell_angle_gamma 90
_cell_formula_units_Z 4
_cell_length_a 11.38700(10)
_cell_length_b 12.60600(10)
_cell_length_c 23.8251(2)
_cell_measurement_reflns_used 16471
_cell_measurement_temperature 200.0(5)
_cell_measurement_theta_max 68.3280
_cell_measurement_theta_min 1.8460
_cell_volume 3419.95(5)
_computing_cell_refinement 'CrysAlisPro 1.171.40.72a (Rigaku OD, 2020)'
_computing_data_collection 'CrysAlisPro 1.171.40.72a (Rigaku OD, 2020)'
_computing_data_reduction 'CrysAlisPro 1.171.40.72a (Rigaku OD, 2020)'
_computing_molecular_graphics 'Olex2 1.5 (Dolomanov et al., 2009)'
_computing_publication_material 'Olex2 1.5 (Dolomanov et al., 2009)'
_computing_structure_refinement 'SHELXL 2018/3 (Sheldrick, 2015)'
_computing_structure_solution 'SHELXT 2014/5 (Sheldrick, 2014)'
_diffrn_ambient_temperature 200.0(5)
_diffrn_detector_area_resol_mean 10.0000
_diffrn_detector_type HyPix3000
_diffrn_measured_fraction_theta_full 0.999
_diffrn_measured_fraction_theta_max 0.993
_diffrn_measurement_details
;
List of Runs (angles in degrees, time in seconds):

  # Type    Start    End  Width  t~exp~   \w     \q     \k     \f   Frames
#--------------------------------------------------------------------------
  1  \w    -50.00  28.00   0.50    0.30    --  -40.91  22.00 156.00  156
  2  \w   -110.00 -31.00   0.50    0.30    --  -40.91 -22.00  -8.00  158
  3  \w    -95.00 -13.00   0.50    0.30    --  -40.91 136.00  18.00  164
  4  \w    -94.00 -12.00   0.50    0.30    --  -40.91 133.00-159.00  164
  5  \w    -76.00  13.00   0.50    0.30    --  -40.91 102.00 -51.00  178
  6  \w     31.00 110.00   0.50    0.30    --   40.91  22.00 156.00  158
  7  \w     13.00  95.00   0.50    0.30    --   40.91-136.00 -46.00  164
  8  \w    -13.00  76.00   0.50    0.30    --   40.91-102.00-155.00  178
  9  \w     12.00  94.00   0.50    0.30    --   40.91-133.00 131.00  164
 10  \w    -28.00  51.00   0.50    0.30    --   40.91 -22.00  -8.00  158
 11  \w     36.00 106.00   0.50    1.20    --   96.59-102.00-155.00  140
 12  \w    102.00 148.00   0.50    1.20    --   96.59 102.00 -51.00   92
 13  \w     71.00 157.00   0.50    1.20    --   96.59 136.00  18.00  172
 14  \w     98.00 150.00   0.50    1.20    --   96.59  22.00 156.00  104
 15  \w     36.00  67.00   0.50    1.20    --   96.59 -22.00  -8.00   62
 16  \w     51.00  76.00   0.50    1.20    --   96.59-133.00 131.00   50
 17  \w    -83.00 -21.00   0.50    0.30    --  -40.91 -63.00  30.00  124
 18  \w    -18.00   8.00   0.50    0.30    --   40.91   0.00-180.00   52
 19  \w    -22.00  52.00   0.50    0.30    --   40.91 -37.00 -30.00  148
 20  \w     44.00 106.00   0.50    0.30    --   40.91   0.00-180.00  124
 21  \w    111.00 137.00   0.50    1.20    --   96.59  25.00-150.00   52
 22  \w     91.00 157.00   0.50    1.20    --   96.59 117.00  90.00  132
 23  \w     84.00 150.00   0.50    1.20    --   96.59  96.00-180.00  132
 24  \w     27.00 105.00   0.50    1.20    --   96.59 -96.00 120.00  156
 25  \w     27.00  83.00   0.50    1.20    --   96.59 -96.00 150.00  112
 26  \w     66.00 102.00   0.50    1.20    --   96.59 -22.00  -8.00   72
 27  \w     89.00 130.00   0.50    1.20    --   96.59  33.00  30.00   82
 28  \w     33.00  59.00   0.50    1.20    --   96.59-145.00  60.00   52
 29  \w     88.00 121.00   0.50    1.20    --   96.59-145.00  60.00   66
 30  \w     89.00 116.00   0.50    1.20    --   96.59  25.00 -90.00   54
 31  \w     85.00 111.00   0.50    1.20    --   96.59  96.00  90.00   52
 32  \w    121.00 147.00   0.50    1.20    --   96.59  96.00  90.00   52
 33  \w    125.00 151.00   0.50    1.20    --   96.59  33.00-120.00   52
 34  \w    115.00 140.00   0.50    1.20    --   96.59  25.00-180.00   50
 35  \w    107.00 157.00   0.50    1.20    --   96.59 117.00   0.00  100
 36  \w     34.00  96.00   0.50    1.20    --   96.59 -42.00 150.00  124
;
_diffrn_measurement_device 'four-circle diffractometer'
_diffrn_measurement_device_type 'SuperNova, Single source at offset/far, HyPix3000'
_diffrn_measurement_method '\w scans'
_diffrn_radiation_type CuK\a
_diffrn_radiation_wavelength 1.54184
_diffrn_reflns_av_R_equivalents 0.0708
_diffrn_reflns_av_unetI/netI 0.0541
_diffrn_reflns_Laue_measured_fraction_full 0.999
_diffrn_reflns_Laue_measured_fraction_max 0.993
_diffrn_reflns_limit_h_max 13
_diffrn_reflns_limit_h_min -13
_diffrn_reflns_limit_k_max 15
_diffrn_reflns_limit_k_min -11
_diffrn_reflns_limit_l_max 28
_diffrn_reflns_limit_l_min -28
_diffrn_reflns_number 25119
_diffrn_reflns_point_group_measured_fraction_full 0.999
_diffrn_reflns_point_group_measured_fraction_max 0.993
_diffrn_reflns_theta_full 67.684
_diffrn_reflns_theta_max 68.466
_diffrn_reflns_theta_min 3.711
_exptl_absorpt_coefficient_mu 12.336
_exptl_absorpt_correction_T_max 0.609
_exptl_absorpt_correction_T_min 0.009
_exptl_absorpt_correction_type gaussian
_exptl_absorpt_process_details
;
CrysAlisPro 1.171.40.72a (Rigaku Oxford Diffraction, 2020)
Numerical absorption correction based on gaussian integration over
			a multifaceted crystal model
Empirical absorption correction using spherical harmonics,
 implemented in SCALE3 ABSPACK scaling algorithm.
;
_exptl_crystal_colour black
_exptl_crystal_colour_primary black
_exptl_crystal_density_diffrn 1.512
_exptl_crystal_description block
_exptl_crystal_F_000 1580
_exptl_crystal_size_max 0.923
_exptl_crystal_size_mid 0.124
_exptl_crystal_size_min 0.1
_refine_diff_density_max 1.110
_refine_diff_density_min -1.660
_refine_diff_density_rms 0.106
_refine_ls_extinction_method none
_refine_ls_goodness_of_fit_ref 1.116
_refine_ls_hydrogen_treatment constr
_refine_ls_matrix_type full
_refine_ls_number_parameters 427
_refine_ls_number_reflns 6259
_refine_ls_number_restraints 12
_refine_ls_restrained_S_all 1.136
_refine_ls_R_factor_all 0.0584
_refine_ls_R_factor_gt 0.0529
_refine_ls_shift/su_max 0.000
_refine_ls_shift/su_mean 0.000
_refine_ls_structure_factor_coef Fsqd
_refine_ls_weighting_details 'w=1/[\s^2^(Fo^2^)+(0.0878P)^2^+0.7349P] where P=(Fo^2^+2Fc^2^)/3'
_refine_ls_weighting_scheme calc
_refine_ls_wR_factor_gt 0.1417
_refine_ls_wR_factor_ref 0.1456
_reflns_Friedel_coverage 0.000
_reflns_number_gt 5448
_reflns_number_total 6259
_reflns_threshold_expression 'I > 2\s(I)'
_cod_data_source_file d3ce00425b2.cif
_cod_data_source_block uh105-200k
_cod_depositor_comments 'Adding full bibliography for 7246861--7246867.cif.'
_cod_database_code 7246862
_shelx_shelxl_version_number 2018/3
_shelx_space_group_comment
;
The symmetry employed for this shelxl refinement is uniquely defined
by the following loop, which should always be used as a source of
symmetry information in preference to the above space-group names.
They are only intended as comments.
;
_shelx_estimated_absorpt_t_max 0.372
_shelx_estimated_absorpt_t_min 0.031
_olex2_refinement_description
;
1. Fixed Uiso
 At 1.2 times of:
  All C(H) groups, All C(H,H) groups, All C(H,H,H,H) groups, All N(H) groups
 At 1.5 times of:
  All C(H,H,H) groups
2. Restrained distances
 C14-C15A
 1.54 with sigma of 0.02
 C14-C15B
 1.54 with sigma of 0.02
 C15A-C16A
 1.54 with sigma of 0.02
 C15B-C16B
 1.54 with sigma of 0.02
 C33-Cl2B
 1.75 with sigma of 0.02
 Cl1A-C33
 1.75 with sigma of 0.02
 C33-Cl2A
 1.75 with sigma of 0.02
 Cl1B-C33
 1.75 with sigma of 0.02
 C14-C15B \\sim C14-C15A
 with sigma of 0.02
 C15B-C16B \\sim C15A-C16A
 with sigma of 0.02
 C33-Cl2A \\sim C33-Cl2B
 with sigma of 0.02
 C33-Cl1A \\sim C33-Cl1B
 with sigma of 0.02
3. Others
 Fixed Sof: H14A(0.5) H14B(0.5) H14C(0.5) H14D(0.5) C15B(0.5) H15A(0.5)
 H15B(0.5) C16B(0.5) H16A(0.5) H16B(0.5) H16C(0.5) C15A(0.5) H15C(0.5)
 H15D(0.5) C16A(0.5) H16D(0.5) H16E(0.5) H16F(0.5) H33A(0.45) H33B(0.45)
 H33C(0.55) H33D(0.55) Cl1A(0.45) Cl2A(0.45) Cl1B(0.55) Cl2B(0.55)
4.a Ternary CH refined with riding coordinates:
 N4(H4), N2(H2)
4.b Secondary CH2 refined with riding coordinates:
 C28(H28A,H28B), C29(H29A,H29B), C30(H30A,H30B), C31(H31A,H31B), C12(H12A,
 H12B), C13(H13A,H13B), C14(H14A,H14B), C14(H14C,H14D), C15B(H15A,H15B),
 C15A(H15C,H15D), C33(H33A,H33B), C33(H33C,H33D)
4.c Aromatic/amide H refined with riding coordinates:
 C18(H18), C19(H19), C21(H21), C22(H22), C23(H23), C24(H24), C27(H27), C2(H2A),
  C3(H3), C5(H5), C6(H6), C7(H7), C8(H8), C11(H11)
4.d Idealised Me refined as rotating group:
 C32(H32A,H32B,H32C), C16B(H16A,H16B,H16C), C16A(H16D,H16E,H16F)
;
_olex2_submission_special_instructions 'No special instructions were received'
_oxdiff_exptl_absorpt_empirical_details
;
Empirical correction (ABSPACK) includes:
- Absorption correction using spherical harmonics
- Frame scaling
;

loop_
_space_group_symop_operation_xyz
'x, y, z'
'-x, y+1/2, -z+1/2'
'-x, -y, -z'
'x, -y-1/2, z-1/2'

loop_
_atom_site_label
_atom_site_type_symbol
_atom_site_fract_x
_atom_site_fract_y
_atom_site_fract_z
_atom_site_U_iso_or_equiv
_atom_site_adp_type
_atom_site_occupancy
_atom_site_site_symmetry_order
_atom_site_calc_flag
_atom_site_refinement_flags_posn
_atom_site_refinement_flags_adp
_atom_site_refinement_flags_occupancy
_atom_site_disorder_assembly
_atom_site_disorder_group
I1 I 0.12150(2) 0.41397(2) 0.64349(2) 0.04834(13) Uani 1 1 d . . . . .
Fe1 Fe 0.33330(5) 0.72372(4) 0.71452(2) 0.03151(16) Uani 1 1 d . . . . .
O2 O 0.4328(2) 0.7402(2) 0.77962(11) 0.0386(6) Uani 1 1 d . . . . .
O1 O 0.3889(3) 0.8456(2) 0.67387(12) 0.0422(6) Uani 1 1 d . . . . .
N3 N 0.2077(3) 0.8054(3) 0.75826(13) 0.0360(7) Uani 1 1 d . . . . .
N4 N 0.1827(3) 0.7044(3) 0.65695(13) 0.0371(7) Uani 1 1 d . . . . .
H4 H 0.178172 0.627615 0.646661 0.045 Uiso 1 1 calc R U . . .
N1 N 0.4517(3) 0.6381(2) 0.66734(14) 0.0351(7) Uani 1 1 d . . . . .
N2 N 0.2961(3) 0.5609(3) 0.74450(14) 0.0402(7) Uani 1 1 d . . . . .
H2 H 0.237448 0.528405 0.718352 0.048 Uiso 1 1 calc R U . . .
C17 C 0.4155(3) 0.7785(3) 0.82979(16) 0.0330(8) Uani 1 1 d . . . . .
C18 C 0.5101(4) 0.7672(3) 0.86947(18) 0.0414(9) Uani 1 1 d . . . . .
H18 H 0.579824 0.731498 0.858505 0.050 Uiso 1 1 calc R U . . .
C19 C 0.5017(4) 0.8064(3) 0.92182(18) 0.0424(9) Uani 1 1 d . . . . .
H19 H 0.565477 0.797157 0.947124 0.051 Uiso 1 1 calc R U . . .
C20 C 0.4002(4) 0.8609(3) 0.94018(18) 0.0423(9) Uani 1 1 d . . . . .
C21 C 0.3949(5) 0.9039(4) 0.99508(19) 0.0520(12) Uani 1 1 d . . . . .
H21 H 0.459729 0.895100 1.019810 0.062 Uiso 1 1 calc R U . . .
C22 C 0.2975(5) 0.9581(4) 1.0130(2) 0.0558(12) Uani 1 1 d . . . . .
H22 H 0.294484 0.986405 1.049968 0.067 Uiso 1 1 calc R U . . .
C23 C 0.2029(4) 0.9711(4) 0.97629(19) 0.0533(11) Uani 1 1 d . . . . .
H23 H 0.135601 1.008946 0.988610 0.064 Uiso 1 1 calc R U . . .
C24 C 0.2045(4) 0.9304(4) 0.92257(19) 0.0458(10) Uani 1 1 d . . . . .
H24 H 0.138612 0.940172 0.898581 0.055 Uiso 1 1 calc R U . . .
C25 C 0.3041(3) 0.8741(3) 0.90294(16) 0.0364(8) Uani 1 1 d . . . . .
C26 C 0.3118(3) 0.8306(3) 0.84640(16) 0.0335(8) Uani 1 1 d . . . . .
C27 C 0.2143(3) 0.8424(3) 0.80904(16) 0.0376(8) Uani 1 1 d . . . . .
H27 H 0.148423 0.880834 0.822552 0.045 Uiso 1 1 calc R U . . .
C28 C 0.0998(4) 0.8255(4) 0.72585(18) 0.0470(10) Uani 1 1 d . . . . .
H28A H 0.109898 0.889078 0.701960 0.056 Uiso 1 1 calc R U . . .
H28B H 0.033147 0.838090 0.751563 0.056 Uiso 1 1 calc R U . . .
C29 C 0.0761(3) 0.7300(4) 0.69004(18) 0.0461(10) Uani 1 1 d . . . . .
H29A H 0.055002 0.668889 0.714082 0.055 Uiso 1 1 calc R U . . .
H29B H 0.009469 0.744497 0.664404 0.055 Uiso 1 1 calc R U . . .
C30 C 0.1901(4) 0.7663(4) 0.60341(17) 0.0415(9) Uani 1 1 d . . . . .
H30A H 0.267269 0.752727 0.585817 0.050 Uiso 1 1 calc R U . . .
H30B H 0.185825 0.842924 0.612330 0.050 Uiso 1 1 calc R U . . .
C31 C 0.0933(4) 0.7394(4) 0.56121(18) 0.0472(10) Uani 1 1 d . . . . .
H31A H 0.016034 0.759202 0.576967 0.057 Uiso 1 1 calc R U . . .
H31B H 0.093011 0.662057 0.554039 0.057 Uiso 1 1 calc R U . . .
C32 C 0.1130(5) 0.7990(5) 0.5060(2) 0.0598(13) Uani 1 1 d . . . . .
H32A H 0.056883 0.773608 0.477731 0.090 Uiso 1 1 calc R U . . .
H32B H 0.193223 0.786202 0.492808 0.090 Uiso 1 1 calc R U . . .
H32C H 0.101471 0.875129 0.512036 0.090 Uiso 1 1 calc R U . . .
C1 C 0.4656(4) 0.8608(3) 0.63399(16) 0.0387(9) Uani 1 1 d . . . . .
C2 C 0.4752(4) 0.9666(4) 0.6123(2) 0.0496(11) Uani 1 1 d . . . . .
H2A H 0.428097 1.021566 0.627676 0.060 Uiso 1 1 calc R U . . .
C3 C 0.5502(5) 0.9889(4) 0.5703(2) 0.0561(12) Uani 1 1 d . . . . .
H3 H 0.552366 1.059095 0.555879 0.067 Uiso 1 1 calc R U . . .
C4 C 0.6263(4) 0.9117(4) 0.5469(2) 0.0515(12) Uani 1 1 d . . . . .
C5 C 0.7044(5) 0.9357(5) 0.5028(2) 0.0656(15) Uani 1 1 d . . . . .
H5 H 0.705283 1.005577 0.487870 0.079 Uiso 1 1 calc R U . . .
C6 C 0.7786(5) 0.8617(6) 0.4811(2) 0.0708(16) Uani 1 1 d . . . . .
H6 H 0.830535 0.879662 0.451447 0.085 Uiso 1 1 calc R U . . .
C7 C 0.7772(4) 0.7595(5) 0.5029(2) 0.0587(13) Uani 1 1 d . . . . .
H7 H 0.828881 0.707399 0.488139 0.070 Uiso 1 1 calc R U . . .
C8 C 0.7022(4) 0.7329(4) 0.5455(2) 0.0487(10) Uani 1 1 d . . . . .
H8 H 0.704090 0.662724 0.560013 0.058 Uiso 1 1 calc R U . . .
C9 C 0.6227(4) 0.8061(4) 0.56850(17) 0.0415(9) Uani 1 1 d . . . . .
C10 C 0.5367(3) 0.7808(3) 0.61207(17) 0.0368(8) Uani 1 1 d . . . . .
C11 C 0.5245(3) 0.6730(3) 0.63046(16) 0.0356(8) Uani 1 1 d . . . . .
H11 H 0.575213 0.622297 0.613741 0.043 Uiso 1 1 calc R U . . .
C12 C 0.4516(4) 0.5229(3) 0.6782(2) 0.0429(9) Uani 1 1 d . . . . .
H12A H 0.531863 0.493954 0.673830 0.051 Uiso 1 1 calc R U . . .
H12B H 0.399257 0.486518 0.651059 0.051 Uiso 1 1 calc R U . . .
C13 C 0.4089(4) 0.5044(3) 0.73714(19) 0.0474(10) Uani 1 1 d . . . . .
H13A H 0.397781 0.427547 0.743763 0.057 Uiso 1 1 calc R U . . .
H13B H 0.467467 0.531192 0.764451 0.057 Uiso 1 1 calc R U . . .
C14 C 0.2502(5) 0.5507(5) 0.8023(2) 0.0665(16) Uani 1 1 d D . . . .
H14A H 0.282590 0.484151 0.818046 0.080 Uiso 0.5 1 calc R U P A 1
H14B H 0.284133 0.609649 0.824525 0.080 Uiso 0.5 1 calc R U P A 1
H14C H 0.315616 0.567741 0.828254 0.080 Uiso 0.5 1 calc R U P B 2
H14D H 0.190140 0.606667 0.807261 0.080 Uiso 0.5 1 calc R U P B 2
C15B C 0.1292(7) 0.5500(10) 0.8125(4) 0.054(2) Uani 0.5 1 d D . P C 1
H15A H 0.091296 0.499305 0.786361 0.065 Uiso 0.5 1 calc R U P C 1
H15B H 0.097145 0.621403 0.804282 0.065 Uiso 0.5 1 calc R U P C 1
C16B C 0.097(2) 0.5196(17) 0.8729(7) 0.088(7) Uani 0.5 1 d D . P C 1
H16A H 0.011301 0.514332 0.876239 0.133 Uiso 0.5 1 calc R U P C 1
H16B H 0.126177 0.573956 0.898819 0.133 Uiso 0.5 1 calc R U P C 1
H16C H 0.132514 0.451048 0.882288 0.133 Uiso 0.5 1 calc R U P C 1
C15A C 0.1993(9) 0.4527(7) 0.8210(4) 0.052(2) Uani 0.5 1 d D . P C 2
H15C H 0.262954 0.402481 0.830840 0.062 Uiso 0.5 1 calc R U P C 2
H15D H 0.153007 0.421199 0.790016 0.062 Uiso 0.5 1 calc R U P C 2
C16A C 0.1192(14) 0.4681(13) 0.8724(5) 0.062(4) Uani 0.5 1 d D . P C 2
H16D H 0.045413 0.501239 0.860445 0.094 Uiso 0.5 1 calc R U P C 2
H16E H 0.158657 0.513827 0.899831 0.094 Uiso 0.5 1 calc R U P C 2
H16F H 0.102707 0.399009 0.889447 0.094 Uiso 0.5 1 calc R U P C 2
C33 C 0.7343(7) 0.6894(5) 0.7574(3) 0.094(2) Uani 1 1 d D . . . .
H33A H 0.786847 0.732576 0.781453 0.113 Uiso 0.45 1 calc R U P D 3
H33B H 0.655416 0.722219 0.759390 0.113 Uiso 0.45 1 calc R U P D 3
H33C H 0.765405 0.762472 0.760925 0.113 Uiso 0.55 1 calc R U P E 4
H33D H 0.647488 0.692082 0.759105 0.113 Uiso 0.55 1 calc R U P E 4
Cl1A Cl 0.7819(5) 0.7028(10) 0.6904(3) 0.179(5) Uani 0.45 1 d D . P F 3
Cl2A Cl 0.7246(4) 0.5717(3) 0.7862(3) 0.0900(12) Uani 0.45 1 d D . P F 3
Cl1B Cl 0.7828(4) 0.6286(3) 0.69171(17) 0.0811(11) Uani 0.55 1 d D . P F 4
Cl2B Cl 0.7919(6) 0.6062(4) 0.8119(2) 0.1208(15) Uani 0.55 1 d D . P F 4

loop_
_atom_site_aniso_label
_atom_site_aniso_U_11
_atom_site_aniso_U_22
_atom_site_aniso_U_33
_atom_site_aniso_U_23
_atom_site_aniso_U_13
_atom_site_aniso_U_12
I1 0.04281(19) 0.0531(2) 0.04913(19) -0.00305(12) 0.00466(13) -0.01247(12)
Fe1 0.0295(3) 0.0280(3) 0.0370(3) -0.0028(2) 0.0021(2) 0.0041(2)
O2 0.0314(13) 0.0395(15) 0.0451(15) -0.0043(13) 0.0005(11) 0.0037(12)
O1 0.0491(16) 0.0276(14) 0.0500(16) -0.0041(12) -0.0019(13) 0.0036(12)
N3 0.0278(14) 0.0384(18) 0.0418(16) 0.0010(14) 0.0021(13) 0.0074(13)
N4 0.0345(16) 0.0362(18) 0.0406(17) -0.0028(14) 0.0017(13) -0.0001(14)
N1 0.0350(15) 0.0238(16) 0.0466(17) 0.0015(14) -0.0004(13) 0.0006(13)
N2 0.0394(17) 0.0425(18) 0.0387(17) 0.0032(15) 0.0014(14) -0.0070(15)
C17 0.0298(17) 0.0245(18) 0.045(2) 0.0013(16) 0.0031(15) -0.0017(14)
C18 0.037(2) 0.031(2) 0.056(2) 0.0031(18) -0.0033(17) 0.0010(16)
C19 0.043(2) 0.037(2) 0.047(2) 0.0066(18) -0.0084(17) -0.0062(18)
C20 0.048(2) 0.034(2) 0.045(2) 0.0057(18) 0.0014(17) -0.0107(19)
C21 0.060(3) 0.054(3) 0.042(2) -0.001(2) -0.003(2) -0.014(2)
C22 0.070(3) 0.053(3) 0.044(2) -0.006(2) 0.010(2) -0.018(3)
C23 0.058(3) 0.050(3) 0.052(2) -0.011(2) 0.014(2) -0.008(2)
C24 0.046(2) 0.042(2) 0.049(2) -0.0074(19) 0.0063(19) -0.0049(19)
C25 0.0359(18) 0.032(2) 0.0411(19) 0.0007(17) 0.0036(15) -0.0084(17)
C26 0.0321(17) 0.0246(18) 0.0439(19) -0.0008(16) 0.0039(15) -0.0016(15)
C27 0.0311(17) 0.038(2) 0.043(2) -0.0043(17) 0.0067(15) 0.0034(16)
C28 0.0326(19) 0.064(3) 0.045(2) -0.005(2) -0.0001(16) 0.017(2)
C29 0.0288(18) 0.064(3) 0.046(2) 0.002(2) -0.0005(16) -0.0016(19)
C30 0.038(2) 0.045(2) 0.042(2) -0.0009(18) 0.0002(16) 0.0007(18)
C31 0.041(2) 0.056(3) 0.045(2) 0.000(2) -0.0021(17) 0.003(2)
C32 0.059(3) 0.068(3) 0.052(3) 0.010(2) -0.007(2) 0.004(3)
C1 0.043(2) 0.033(2) 0.0402(19) 0.0030(17) -0.0086(16) -0.0030(17)
C2 0.062(3) 0.031(2) 0.056(2) 0.004(2) -0.012(2) 0.003(2)
C3 0.067(3) 0.039(2) 0.063(3) 0.018(2) -0.010(2) -0.011(2)
C4 0.050(3) 0.052(3) 0.052(3) 0.011(2) -0.013(2) -0.014(2)
C5 0.058(3) 0.069(3) 0.070(3) 0.031(3) -0.010(3) -0.021(3)
C6 0.053(3) 0.097(4) 0.063(3) 0.016(3) 0.006(2) -0.018(3)
C7 0.046(2) 0.073(3) 0.057(3) 0.001(3) 0.003(2) -0.012(2)
C8 0.043(2) 0.049(3) 0.054(2) -0.001(2) -0.0011(19) -0.006(2)
C9 0.0351(19) 0.043(2) 0.047(2) 0.0023(19) -0.0060(16) -0.0081(18)
C10 0.0363(19) 0.030(2) 0.044(2) 0.0009(17) -0.0038(16) -0.0040(16)
C11 0.0315(17) 0.0305(19) 0.045(2) -0.0040(17) 0.0015(15) 0.0000(15)
C12 0.039(2) 0.0215(19) 0.068(3) 0.0018(19) 0.0063(19) 0.0046(16)
C13 0.050(2) 0.030(2) 0.063(3) 0.010(2) -0.003(2) 0.0011(19)
C14 0.081(4) 0.077(4) 0.041(2) -0.002(2) 0.011(2) -0.043(3)
C15B 0.046(5) 0.074(7) 0.044(4) -0.007(5) 0.005(4) -0.017(5)
C16B 0.076(10) 0.123(19) 0.067(9) 0.016(11) 0.025(7) 0.001(13)
C15A 0.061(5) 0.042(5) 0.053(5) 0.015(4) -0.008(4) -0.026(4)
C16A 0.055(8) 0.084(12) 0.048(6) 0.012(7) 0.001(5) -0.033(8)
C33 0.090(5) 0.082(5) 0.110(5) 0.003(4) 0.004(4) -0.015(4)
Cl1A 0.046(2) 0.375(14) 0.116(4) 0.100(7) -0.005(2) -0.033(6)
Cl2A 0.090(3) 0.0489(18) 0.132(4) 0.014(2) 0.021(3) 0.0082(18)
Cl1B 0.0462(14) 0.115(3) 0.082(2) -0.024(2) 0.0037(14) -0.0013(19)
Cl2B 0.157(5) 0.102(3) 0.104(3) 0.013(2) 0.010(3) 0.032(3)

loop_
_atom_type_symbol
_atom_type_description
_atom_type_scat_dispersion_real
_atom_type_scat_dispersion_imag
_atom_type_scat_source
C C 0.0181 0.0091 'International Tables Vol C Tables 4.2.6.8 and 6.1.1.4'
H H 0.0000 0.0000 'International Tables Vol C Tables 4.2.6.8 and 6.1.1.4'
Cl Cl 0.3639 0.7018 'International Tables Vol C Tables 4.2.6.8 and 6.1.1.4'
Fe Fe -1.1336 3.1974 'International Tables Vol C Tables 4.2.6.8 and 6.1.1.4'
I I -0.3257 6.8362 'International Tables Vol C Tables 4.2.6.8 and 6.1.1.4'
N N 0.0311 0.0180 'International Tables Vol C Tables 4.2.6.8 and 6.1.1.4'
O O 0.0492 0.0322 'International Tables Vol C Tables 4.2.6.8 and 6.1.1.4'

loop_
_exptl_crystal_face_index_h
_exptl_crystal_face_index_k
_exptl_crystal_face_index_l
_exptl_crystal_face_perp_dist
1 0 5 0.0621
0 0 -1 0.0603
1 1 -5 0.1714
5 0 -3 0.0597
1 -5 -3 0.3835
-4 5 3 0.3188
-1 0 0 0.0500
1 0 0 0.0500
-1 0 -5 0.0738
0 0 1 0.0633

loop_
_geom_angle_atom_site_label_1
_geom_angle_atom_site_label_2
_geom_angle_atom_site_label_3
_geom_angle
_geom_angle_site_symmetry_1
_geom_angle_site_symmetry_3
_geom_angle_publ_flag
O2 Fe1 N3 86.91(12) . . ?
O2 Fe1 N4 164.84(12) . . ?
O2 Fe1 N1 96.39(12) . . ?
O2 Fe1 N2 87.31(13) . . ?
O1 Fe1 O2 97.18(12) . . ?
O1 Fe1 N3 94.95(13) . . ?
O1 Fe1 N4 91.81(13) . . ?
O1 Fe1 N1 85.80(12) . . ?
O1 Fe1 N2 164.99(13) . . ?
N3 Fe1 N4 80.16(12) . . ?
N3 Fe1 N1 176.51(13) . . ?
N3 Fe1 N2 99.61(13) . . ?
N4 Fe1 N2 87.09(13) . . ?
N1 Fe1 N4 96.41(13) . . ?
N1 Fe1 N2 79.46(13) . . ?
C17 O2 Fe1 133.4(2) . . ?
C1 O1 Fe1 134.8(3) . . ?
C27 N3 Fe1 128.0(3) . . ?
C27 N3 C28 118.3(3) . . ?
C28 N3 Fe1 113.7(2) . . ?
Fe1 N4 H4 107.4 . . ?
C29 N4 Fe1 106.3(2) . . ?
C29 N4 H4 107.4 . . ?
C29 N4 C30 112.8(3) . . ?
C30 N4 Fe1 115.3(2) . . ?
C30 N4 H4 107.4 . . ?
C11 N1 Fe1 128.1(3) . . ?
C11 N1 C12 117.2(3) . . ?
C12 N1 Fe1 114.7(2) . . ?
Fe1 N2 H2 107.9 . . ?
C13 N2 Fe1 104.0(2) . . ?
C13 N2 H2 107.9 . . ?
C13 N2 C14 112.2(4) . . ?
C14 N2 Fe1 116.7(3) . . ?
C14 N2 H2 107.9 . . ?
O2 C17 C18 116.8(3) . . ?
O2 C17 C26 124.0(3) . . ?
C26 C17 C18 119.2(4) . . ?
C17 C18 H18 119.4 . . ?
C19 C18 C17 121.2(4) . . ?
C19 C18 H18 119.4 . . ?
C18 C19 H19 119.1 . . ?
C18 C19 C20 121.7(4) . . ?
C20 C19 H19 119.1 . . ?
C19 C20 C21 120.6(4) . . ?
C19 C20 C25 119.6(4) . . ?
C25 C20 C21 119.9(4) . . ?
C20 C21 H21 119.5 . . ?
C22 C21 C20 121.0(5) . . ?
C22 C21 H21 119.5 . . ?
C21 C22 H22 120.5 . . ?
C21 C22 C23 119.0(4) . . ?
C23 C22 H22 120.5 . . ?
C22 C23 H23 119.1 . . ?
C24 C23 C22 121.7(5) . . ?
C24 C23 H23 119.1 . . ?
C23 C24 H24 119.8 . . ?
C23 C24 C25 120.3(5) . . ?
C25 C24 H24 119.8 . . ?
C20 C25 C24 118.0(4) . . ?
C20 C25 C26 119.1(4) . . ?
C24 C25 C26 122.9(4) . . ?
C17 C26 C25 119.2(4) . . ?
C17 C26 C27 121.6(4) . . ?
C27 C26 C25 119.2(3) . . ?
N3 C27 C26 125.9(4) . . ?
N3 C27 H27 117.1 . . ?
C26 C27 H27 117.1 . . ?
N3 C28 H28A 110.1 . . ?
N3 C28 H28B 110.1 . . ?
N3 C28 C29 108.0(4) . . ?
H28A C28 H28B 108.4 . . ?
C29 C28 H28A 110.1 . . ?
C29 C28 H28B 110.1 . . ?
N4 C29 C28 109.3(3) . . ?
N4 C29 H29A 109.8 . . ?
N4 C29 H29B 109.8 . . ?
C28 C29 H29A 109.8 . . ?
C28 C29 H29B 109.8 . . ?
H29A C29 H29B 108.3 . . ?
N4 C30 H30A 108.8 . . ?
N4 C30 H30B 108.8 . . ?
N4 C30 C31 113.8(3) . . ?
H30A C30 H30B 107.7 . . ?
C31 C30 H30A 108.8 . . ?
C31 C30 H30B 108.8 . . ?
C30 C31 H31A 109.6 . . ?
C30 C31 H31B 109.6 . . ?
C30 C31 C32 110.5(4) . . ?
H31A C31 H31B 108.1 . . ?
C32 C31 H31A 109.6 . . ?
C32 C31 H31B 109.6 . . ?
C31 C32 H32A 109.5 . . ?
C31 C32 H32B 109.5 . . ?
C31 C32 H32C 109.5 . . ?
H32A C32 H32B 109.5 . . ?
H32A C32 H32C 109.5 . . ?
H32B C32 H32C 109.5 . . ?
O1 C1 C2 116.7(4) . . ?
O1 C1 C10 123.8(4) . . ?
C10 C1 C2 119.5(4) . . ?
C1 C2 H2A 119.7 . . ?
C3 C2 C1 120.7(5) . . ?
C3 C2 H2A 119.7 . . ?
C2 C3 H3 118.7 . . ?
C2 C3 C4 122.6(4) . . ?
C4 C3 H3 118.7 . . ?
C3 C4 C9 118.6(4) . . ?
C5 C4 C3 122.2(5) . . ?
C5 C4 C9 119.2(5) . . ?
C4 C5 H5 119.0 . . ?
C6 C5 C4 121.9(5) . . ?
C6 C5 H5 119.0 . . ?
C5 C6 H6 120.5 . . ?
C5 C6 C7 119.0(5) . . ?
C7 C6 H6 120.5 . . ?
C6 C7 H7 119.6 . . ?
C8 C7 C6 120.8(5) . . ?
C8 C7 H7 119.6 . . ?
C7 C8 H8 118.9 . . ?
C7 C8 C9 122.2(5) . . ?
C9 C8 H8 118.9 . . ?
C4 C9 C10 118.6(4) . . ?
C8 C9 C4 116.9(4) . . ?
C8 C9 C10 124.5(4) . . ?
C1 C10 C9 119.9(4) . . ?
C1 C10 C11 120.9(4) . . ?
C11 C10 C9 119.2(4) . . ?
N1 C11 C10 126.6(4) . . ?
N1 C11 H11 116.7 . . ?
C10 C11 H11 116.7 . . ?
N1 C12 H12A 110.0 . . ?
N1 C12 H12B 110.0 . . ?
N1 C12 C13 108.4(3) . . ?
H12A C12 H12B 108.4 . . ?
C13 C12 H12A 110.0 . . ?
C13 C12 H12B 110.0 . . ?
N2 C13 C12 108.6(3) . . ?
N2 C13 H13A 110.0 . . ?
N2 C13 H13B 110.0 . . ?
C12 C13 H13A 110.0 . . ?
C12 C13 H13B 110.0 . . ?
H13A C13 H13B 108.3 . . ?
N2 C14 H14A 107.1 . . ?
N2 C14 H14B 107.1 . . ?
N2 C14 H14C 107.2 . . ?
N2 C14 H14D 107.2 . . ?
H14A C14 H14B 106.8 . . ?
H14C C14 H14D 106.8 . . ?
C15B C14 N2 120.8(6) . . ?
C15B C14 H14A 107.1 . . ?
C15B C14 H14B 107.1 . . ?
C15A C14 N2 120.5(6) . . ?
C15A C14 H14C 107.2 . . ?
C15A C14 H14D 107.2 . . ?
C14 C15B H15A 108.8 . . ?
C14 C15B H15B 108.8 . . ?
C14 C15B C16B 113.7(11) . . ?
H15A C15B H15B 107.7 . . ?
C16B C15B H15A 108.8 . . ?
C16B C15B H15B 108.8 . . ?
C15B C16B H16A 109.5 . . ?
C15B C16B H16B 109.5 . . ?
C15B C16B H16C 109.5 . . ?
H16A C16B H16B 109.5 . . ?
H16A C16B H16C 109.5 . . ?
H16B C16B H16C 109.5 . . ?
C14 C15A H15C 109.1 . . ?
C14 C15A H15D 109.1 . . ?
C14 C15A C16A 112.3(9) . . ?
H15C C15A H15D 107.9 . . ?
C16A C15A H15C 109.1 . . ?
C16A C15A H15D 109.1 . . ?
C15A C16A H16D 109.5 . . ?
C15A C16A H16E 109.5 . . ?
C15A C16A H16F 109.5 . . ?
H16D C16A H16E 109.5 . . ?
H16D C16A H16F 109.5 . . ?
H16E C16A H16F 109.5 . . ?
H33A C33 H33B 106.8 . . ?
H33C C33 H33D 108.8 . . ?
Cl1A C33 H33A 107.2 . . ?
Cl1A C33 H33B 107.2 . . ?
Cl2A C33 H33A 107.2 . . ?
Cl2A C33 H33B 107.2 . . ?
Cl2A C33 Cl1A 120.5(6) . . ?
Cl1B C33 H33C 110.7 . . ?
Cl1B C33 H33D 110.7 . . ?
Cl2B C33 H33C 110.7 . . ?
Cl2B C33 H33D 110.7 . . ?
Cl2B C33 Cl1B 105.3(4) . . ?

loop_
_geom_bond_atom_site_label_1
_geom_bond_atom_site_label_2
_geom_bond_distance
_geom_bond_site_symmetry_2
_geom_bond_publ_flag
Fe1 O2 1.929(3) . ?
Fe1 O1 1.925(3) . ?
Fe1 N3 2.050(3) . ?
Fe1 N4 2.206(3) . ?
Fe1 N1 2.063(3) . ?
Fe1 N2 2.214(4) . ?
O2 C17 1.305(5) . ?
O1 C1 1.307(5) . ?
N3 C27 1.299(5) . ?
N3 C28 1.470(5) . ?
N4 H4 1.0000 . ?
N4 C29 1.485(5) . ?
N4 C30 1.498(5) . ?
N1 C11 1.287(5) . ?
N1 C12 1.476(5) . ?
N2 H2 1.0000 . ?
N2 C13 1.479(6) . ?
N2 C14 1.480(6) . ?
C17 C18 1.438(6) . ?
C17 C26 1.409(5) . ?
C18 H18 0.9500 . ?
C18 C19 1.345(6) . ?
C19 H19 0.9500 . ?
C19 C20 1.415(6) . ?
C20 C21 1.418(6) . ?
C20 C25 1.416(6) . ?
C21 H21 0.9500 . ?
C21 C22 1.372(7) . ?
C22 H22 0.9500 . ?
C22 C23 1.396(7) . ?
C23 H23 0.9500 . ?
C23 C24 1.379(6) . ?
C24 H24 0.9500 . ?
C24 C25 1.419(6) . ?
C25 C26 1.457(5) . ?
C26 C27 1.429(5) . ?
C27 H27 0.9500 . ?
C28 H28A 0.9900 . ?
C28 H28B 0.9900 . ?
C28 C29 1.500(7) . ?
C29 H29A 0.9900 . ?
C29 H29B 0.9900 . ?
C30 H30A 0.9900 . ?
C30 H30B 0.9900 . ?
C30 C31 1.527(6) . ?
C31 H31A 0.9900 . ?
C31 H31B 0.9900 . ?
C31 C32 1.532(6) . ?
C32 H32A 0.9800 . ?
C32 H32B 0.9800 . ?
C32 H32C 0.9800 . ?
C1 C2 1.435(6) . ?
C1 C10 1.396(6) . ?
C2 H2A 0.9500 . ?
C2 C3 1.347(7) . ?
C3 H3 0.9500 . ?
C3 C4 1.419(8) . ?
C4 C5 1.411(8) . ?
C4 C9 1.428(6) . ?
C5 H5 0.9500 . ?
C5 C6 1.362(9) . ?
C6 H6 0.9500 . ?
C6 C7 1.390(9) . ?
C7 H7 0.9500 . ?
C7 C8 1.370(7) . ?
C8 H8 0.9500 . ?
C8 C9 1.405(6) . ?
C9 C10 1.464(6) . ?
C10 C11 1.435(6) . ?
C11 H11 0.9500 . ?
C12 H12A 0.9900 . ?
C12 H12B 0.9900 . ?
C12 C13 1.506(6) . ?
C13 H13A 0.9900 . ?
C13 H13B 0.9900 . ?
C14 H14A 0.9900 . ?
C14 H14B 0.9900 . ?
C14 H14C 0.9900 . ?
C14 H14D 0.9900 . ?
C14 C15B 1.400(9) . ?
C14 C15A 1.436(8) . ?
C15B H15A 0.9900 . ?
C15B H15B 0.9900 . ?
C15B C16B 1.537(12) . ?
C16B H16A 0.9800 . ?
C16B H16B 0.9800 . ?
C16B H16C 0.9800 . ?
C15A H15C 0.9900 . ?
C15A H15D 0.9900 . ?
C15A C16A 1.540(11) . ?
C16A H16D 0.9800 . ?
C16A H16E 0.9800 . ?
C16A H16F 0.9800 . ?
C33 H33A 0.9900 . ?
C33 H33B 0.9900 . ?
C33 H33C 0.9900 . ?
C33 H33D 0.9900 . ?
C33 Cl1A 1.696(9) . ?
C33 Cl2A 1.639(7) . ?
C33 Cl1B 1.830(8) . ?
C33 Cl2B 1.792(8) . ?

loop_
_geom_torsion_atom_site_label_1
_geom_torsion_atom_site_label_2
_geom_torsion_atom_site_label_3
_geom_torsion_atom_site_label_4
_geom_torsion
_geom_torsion_site_symmetry_1
_geom_torsion_site_symmetry_2
_geom_torsion_site_symmetry_3
_geom_torsion_site_symmetry_4
_geom_torsion_publ_flag
Fe1 O2 C17 C18 173.8(3) . . . . ?
Fe1 O2 C17 C26 -7.2(6) . . . . ?
Fe1 O1 C1 C2 175.8(3) . . . . ?
Fe1 O1 C1 C10 -4.1(6) . . . . ?
Fe1 N3 C27 C26 -2.2(6) . . . . ?
Fe1 N3 C28 C29 37.3(4) . . . . ?
Fe1 N4 C29 C28 42.0(4) . . . . ?
Fe1 N4 C30 C31 172.0(3) . . . . ?
Fe1 N1 C11 C10 -2.5(6) . . . . ?
Fe1 N1 C12 C13 -26.2(4) . . . . ?
Fe1 N2 C13 C12 -50.6(4) . . . . ?
Fe1 N2 C14 C15B 91.6(7) . . . . ?
Fe1 N2 C14 C15A 166.1(6) . . . . ?
O2 C17 C18 C19 178.4(4) . . . . ?
O2 C17 C26 C25 -177.5(3) . . . . ?
O2 C17 C26 C27 2.1(6) . . . . ?
O1 C1 C2 C3 -178.6(4) . . . . ?
O1 C1 C10 C9 -178.2(4) . . . . ?
O1 C1 C10 C11 3.6(6) . . . . ?
N3 C28 C29 N4 -52.8(5) . . . . ?
N4 C30 C31 C32 -175.3(4) . . . . ?
N1 C12 C13 N2 52.1(4) . . . . ?
N2 C14 C15B C16B 169.9(11) . . . . ?
N2 C14 C15A C16A -159.6(8) . . . . ?
C17 C18 C19 C20 -0.4(6) . . . . ?
C17 C26 C27 N3 2.4(7) . . . . ?
C18 C17 C26 C25 1.5(5) . . . . ?
C18 C17 C26 C27 -178.9(4) . . . . ?
C18 C19 C20 C21 -178.2(4) . . . . ?
C18 C19 C20 C25 0.6(6) . . . . ?
C19 C20 C21 C22 179.1(4) . . . . ?
C19 C20 C25 C24 -179.2(4) . . . . ?
C19 C20 C25 C26 0.3(6) . . . . ?
C20 C21 C22 C23 -0.3(7) . . . . ?
C20 C25 C26 C17 -1.4(5) . . . . ?
C20 C25 C26 C27 179.0(4) . . . . ?
C21 C20 C25 C24 -0.3(6) . . . . ?
C21 C20 C25 C26 179.1(4) . . . . ?
C21 C22 C23 C24 0.3(7) . . . . ?
C22 C23 C24 C25 -0.4(7) . . . . ?
C23 C24 C25 C20 0.4(6) . . . . ?
C23 C24 C25 C26 -179.1(4) . . . . ?
C24 C25 C26 C17 178.1(4) . . . . ?
C24 C25 C26 C27 -1.5(6) . . . . ?
C25 C20 C21 C22 0.3(7) . . . . ?
C25 C26 C27 N3 -178.0(4) . . . . ?
C26 C17 C18 C19 -0.6(6) . . . . ?
C27 N3 C28 C29 -144.5(4) . . . . ?
C28 N3 C27 C26 -180.0(4) . . . . ?
C29 N4 C30 C31 -65.7(5) . . . . ?
C30 N4 C29 C28 -85.2(4) . . . . ?
C1 C2 C3 C4 -2.4(7) . . . . ?
C1 C10 C11 N1 -0.4(6) . . . . ?
C2 C1 C10 C9 1.9(6) . . . . ?
C2 C1 C10 C11 -176.3(4) . . . . ?
C2 C3 C4 C5 179.9(5) . . . . ?
C2 C3 C4 C9 0.2(7) . . . . ?
C3 C4 C5 C6 178.9(5) . . . . ?
C3 C4 C9 C8 -177.8(4) . . . . ?
C3 C4 C9 C10 2.9(6) . . . . ?
C4 C5 C6 C7 0.1(9) . . . . ?
C4 C9 C10 C1 -4.0(6) . . . . ?
C4 C9 C10 C11 174.2(4) . . . . ?
C5 C4 C9 C8 2.6(6) . . . . ?
C5 C4 C9 C10 -176.7(4) . . . . ?
C5 C6 C7 C8 0.3(8) . . . . ?
C6 C7 C8 C9 1.0(8) . . . . ?
C7 C8 C9 C4 -2.4(7) . . . . ?
C7 C8 C9 C10 176.9(4) . . . . ?
C8 C9 C10 C1 176.8(4) . . . . ?
C8 C9 C10 C11 -5.0(6) . . . . ?
C9 C4 C5 C6 -1.5(8) . . . . ?
C9 C10 C11 N1 -178.5(4) . . . . ?
C10 C1 C2 C3 1.3(6) . . . . ?
C11 N1 C12 C13 153.6(4) . . . . ?
C12 N1 C11 C10 177.7(4) . . . . ?
C13 N2 C14 C15B -148.7(7) . . . . ?
C13 N2 C14 C15A -74.2(7) . . . . ?
C14 N2 C13 C12 -177.6(4) . . . . ?
